data_1541516
loop_
_publ_author_name
'Naumov, N.G.'
'Cordier, S.'
'Perrin, C.'

_publ_section_title
;
 Two (Nb6 Cl9 O3 (C N)6)(5-) isomer anions in two Nb6 cluster oxyhalides:
 Cs5 (Nb6 Cl9 O3 (C N)6) * 4(H2 O) and (Me4 N)5 (Nb6 Cl9 O3 (C N)6) * 5(H2
 O)
;
_journal_name_full 'Angew. Chem. Int. ed.'
_journal_page_first 3002
_journal_page_last 3004
_journal_volume 41
_journal_year 2002
_chemical_formula_sum 'C26 H60 Cl9 N11 Nb6 O6.865'
_chemical_name_systematic '((C H3)4 N)5 (Cl9 O3 (Nb (C N))6) (H2 O)5'
_space_group_IT_number 7
_symmetry_space_group_name_Hall 'P -2yc'
_symmetry_space_group_name_H-M 'P 1 c 1'
_cell_angle_alpha 90
_cell_angle_beta 100.231
_cell_angle_gamma 90
_cell_formula_units_Z 4
_cell_length_a 12.279
_cell_length_b 12.648
_cell_length_c 37.695
_cell_volume 5761.130
_citation_journal_id_ASTM ACIEF5
_cod_data_source_file Naumov_ACIEF5_2002_463.cif
_cod_data_source_block C26Cl9H60N11Nb6O6.865
_cod_original_cell_volume 5761.13
_cod_original_formula_sum 'C26 Cl9 H60 N11 Nb6 O6.865'
_cod_database_code 1541516

loop_
_symmetry_equiv_pos_as_xyz
x,y,z
x,-y,z+1/2

loop_
_atom_site_label
_atom_site_type_symbol
_atom_site_fract_x
_atom_site_fract_y
_atom_site_fract_z
_atom_site_occupancy
_atom_site_U_iso_or_equiv
O2 O-2 -0.0565 -0.6527 -0.3082 1 0.0
Cl12 Cl-1 0.6616 0.1146 0.02207 1 0.0
H4 H 0.2874 0.392 -0.3589 1 0.0
H26 H -0.1922 0.0061 -0.2129 1 0.0
N3 N-1 -0.0444 -0.4875 -0.1577 1 0.0
H35 H -0.0776 0.2119 -0.256 1 0.0
H18 H 0.1245 0.38 -0.1043 1 0.0
Nb2 Nb+2 -0.1451 -0.52358 -0.30693 1 0.0
H86 H 0.262 0.0846 -0.2659 1 0.0
H15 H 0.3883 0.4698 -0.0727 1 0.0
O20 O-2 0.0628 -0.4096 0.0079 0.66 0.0
H38 H -0.3243 -0.3965 -0.4556 1 0.0
Cl17 Cl-1 0.3203 -0.1573 -0.11282 1 0.0
O22 O-2 0.1711 0.4208 -0.537 0.27 0.0
H34 H -0.0064 0.1359 -0.2282 1 0.0
C18 C 0.179 0.346 -0.1155 1 0.0
H92 H 0.3128 -0.1094 -0.2019 1 0.0
H100 H 0.3704 -0.0974 -0.4228 1 0.0
H42 H -0.2392 -0.4211 -0.5335 1 0.0
H69 H 0.4283 -0.5159 -0.2033 1 0.0
C16 C 0.431 0.538 -0.3663 1 0.0
H53 H 0.0351 0.1793 -0.3889 1 0.0
H76 H -0.2152 -0.2486 -0.107 1 0.0
H115 H 0.1112 -0.0621 -0.4675 1 0.0
H1 H 0.5357 0.3883 -0.3902 1 0.0
H118 H -0.0014 -0.1699 -0.5494 1 0.0
H68 H 0.4669 -0.4165 -0.1795 1 0.0
C29 C -0.036 0.1001 -0.3351 1 0.0
H65 H 0.5502 -0.5506 -0.2548 1 0.0
H85 H 0.2758 -0.038 -0.2609 1 0.0
N14 N+1 0.2765 0.412 -0.112 1 0.0
Nb3 Nb+2 -0.01377 -0.44605 -0.24459 1 0.0
H71 H 0.7073 -0.3528 -0.1992 1 0.0
H16 H 0.1988 0.2792 -0.1041 1 0.0
O9 O-2 0.1384 0.0562 -0.4251 0.44 0.0
N15 N+1 -0.1573 0.1616 -0.2175 1 0.0
C6 C 0.0101 -0.4269 -0.4155 1 0.0
H109 H 0.0627 -0.3285 -0.5176 1 0.0
C3 C -0.0294 -0.4703 -0.1852 1 0.0
H49 H -0.0129 0.1663 -0.3238 1 0.0
H47 H -0.2743 -0.5979 -0.4505 1 0.0
H80 H 0.0437 -0.2923 -0.1288 1 0.0
C38 C -0.149 -0.288 -0.1088 1 0.0
H77 H -0.1333 -0.3362 -0.089 1 0.0
C22 C -0.1206 0.2473 -0.1914 1 0.0
H59 H -0.1934 0.2243 -0.349 1 0.0
H13 H 0.3418 0.3596 -0.0635 1 0.0
H110 H 0.1424 -0.315 -0.4804 1 0.0
H55 H -0.1659 0.0461 -0.4153 1 0.0
C9 C 0.5222 -0.3224 -0.1004 1 0.0
C48 C 0.566 -0.169 -0.3789 1 0.0
H102 H 0.3803 -0.2088 -0.4042 1 0.0
H39 H -0.2872 -0.3383 -0.4882 1 0.0
H108 H 0.6256 -0.1593 -0.359 1 0.0
H48 H -0.1602 -0.5801 -0.4627 1 0.0
C32 C -0.206 0.161 -0.3631 1 0.0
O23 O-2 0.0897 -0.47 -0.0079 0.23 0.0
H57 H -0.0647 -0.0146 -0.3933 1 0.0
O5 O-2 0.4035 0.0377 0.0237 1 0.0
C13 C 0.4743 0.409 -0.4083 1 0.0
H117 H 0.1549 -0.1716 -0.4514 1 0.0
H52 H -0.0776 0.2128 -0.4127 1 0.0
H120 H 0.0166 -0.0601 -0.53 1 0.0
Cl11 Cl-1 0.5858 -0.0936 -0.12197 1 0.0
Cl8 Cl-1 -0.1784 -0.5198 -0.37547 1 0.0
H74 H -0.0534 -0.1561 -0.0592 1 0.0
H19 H 0.2198 0.5133 -0.151 1 0.0
O8 O-2 0.229 0.0742 -0.3749 1 0.0
N16 N+1 -0.2847 -0.4965 -0.4927 1 0.0
H66 H 0.6471 -0.4697 -0.2544 1 0.0
Cl16 Cl-1 0.7533 0.0495 -0.05721 1 0.0
Cl4 Cl-1 0.1056 -0.6095 -0.23298 1 0.0
C27 C -0.394 -0.511 -0.5152 1 0.0
H113 H -0.0735 -0.1333 -0.4848 1 0.0
H97 H 0.4341 -0.1732 -0.3353 1 0.0
Cl2 Cl-1 -0.1135 -0.2802 -0.23755 1 0.0
H8 H 0.2665 0.4176 -0.4339 1 0.0
H82 H -0.0422 -0.1395 -0.1552 1 0.0
H88 H 0.4705 0.0492 -0.1944 1 0.0
H31 H -0.291 0.1271 -0.2551 1 0.0
C11 C 0.4474 0.2681 0.0158 1 0.0
N12 N-1 0.9153 -0.0981 0.0247 1 0.0
H43 H -0.3966 -0.5778 -0.5272 1 0.0
H50 H 0.0274 0.0573 -0.3364 1 0.0
N6 N-1 0.0175 -0.4333 -0.4453 1 0.0
C39 C 0.043 -0.248 -0.1082 1 0.0
C40 C -0.093 -0.19 -0.1486 1 0.0
H62 H 0.7132 -0.5321 -0.1868 1 0.0
C5 C -0.1985 -0.1351 -0.3032 1 0.0
C45 C 0.464 -0.105 -0.3396 1 0.0
H84 H -0.0914 -0.2534 -0.1625 1 0.0
Cl18 Cl-1 0.5601 0.2397 -0.05725 1 0.0
H46 H -0.2498 -0.6527 -0.4855 1 0.0
H21 H 0.1972 0.5489 -0.1132 1 0.0
N2 N-1 -0.3787 -0.6792 -0.3168 1 0.0
C19 C 0.25 0.5172 -0.1258 1 0.0
Nb8 Nb+2 0.33823 0.01475 -0.07642 1 0.0
H60 H -0.2392 0.1085 -0.3498 1 0.0
Nb12 Nb+2 0.65077 -0.04524 -0.01648 1 0.0
N13 N+1 0.3891 0.4481 -0.3918 1 0.0
C23 C -0.269 0.184 -0.2386 1 0.0
N10 N-1 0.2914 -0.193 0.06 1 0.0
H11 H 0.4575 0.5941 -0.3795 1 0.0
C31 C -0.129 0.027 -0.3916 1 0.0
N5 N-1 -0.2466 -0.0611 -0.3024 1 0.0
O7 O-2 0.612 -0.1218 -0.2428 0.93 0.0
O1 O-2 0.0874 -0.5552 -0.3544 1 0.0
H40 H -0.2147 -0.5428 -0.5333 1 0.0
H25 H -0.1029 0.0474 -0.1809 1 0.0
N11 N-1 0.4351 0.3371 0.0336 1 0.0
Cl13 Cl-1 0.5967 -0.1452 0.03415 1 0.0
H44 H -0.407 -0.4552 -0.5328 1 0.0
H67 H 0.4205 -0.403 -0.2208 1 0.0
H14 H 0.2699 0.4617 -0.0628 1 0.0
H114 H -0.0163 -0.2262 -0.461 1 0.0
H7 H 0.2331 0.5024 -0.4075 1 0.0
C17 C 0.323 0.427 -0.0747 1 0.0
N17 N+1 -0.0972 0.1193 -0.3711 1 0.0
C52 C 0.0482 -0.1286 -0.5323 1 0.0
H81 H 0.0702 -0.2866 -0.0866 1 0.0
H28 H -0.0499 0.2294 -0.1773 1 0.0
O3 O-2 -0.1495 -0.5279 -0.2547 1 0.0
H70 H 0.5933 -0.2958 -0.2111 1 0.0
C25 C -0.2727 -0.3971 -0.4719 1 0.0
H94 H 0.3463 0.1434 -0.1738 1 0.0
C10 C 0.3421 -0.1693 0.0388 1 0.0
H89 H 0.4469 0.0928 -0.2339 1 0.0
O19 O-2 0.0647 0.2559 -0.4935 0.54 0.0
H22 H 0.3786 0.2939 -0.1163 1 0.0
H63 H 0.6065 -0.6013 -0.1885 1 0.0
H5 H 0.4062 0.3425 -0.3504 1 0.0
C26 C -0.214 -0.481 -0.5185 1 0.0
H90 H 0.447 -0.0295 -0.227 1 0.0
H17 H 0.1504 0.3349 -0.1406 1 0.0
C20 C 0.36 0.361 -0.128 1 0.0
H24 H 0.3328 0.3493 -0.1532 1 0.0
H104 H 0.5719 0.0371 -0.3711 1 0.0
Nb10 Nb+2 0.42159 -0.09601 -0.00607 1 0.0
H32 H -0.2665 0.2487 -0.2518 1 0.0
C7 C 0.6133 0.1537 -0.1322 1 0.0
H78 H -0.1602 -0.3261 -0.1311 1 0.0
H3 H 0.4481 0.3488 -0.4229 1 0.0
H33 H -0.3208 0.1912 -0.2225 1 0.0
C36 C 0.631 -0.353 -0.197 1 0.0
H112 H -0.0786 -0.2486 -0.5003 1 0.0
H45 H -0.4497 -0.5085 -0.5003 1 0.0
H73 H -0.0051 -0.0812 -0.0858 1 0.0
C1 C 0.3069 -0.2551 -0.2762 1 0.0
H56 H -0.1785 -0.0144 -0.38 1 0.0
Nb9 Nb+2 0.50354 -0.16305 -0.07326 1 0.0
H27 H -0.228 0.0751 -0.1824 1 0.0
C44 C 0.294 0.138 -0.196 1 0.0
Nb6 Nb+2 -0.00026 -0.42296 -0.3545 1 0.0
Cl1 Cl-1 0.0588 -0.1662 -0.28903 1 0.0
C24 C -0.079 0.149 -0.2419 1 0.0
Nb11 Nb+2 0.47056 0.11738 -0.01764 1 0.0
H2 H 0.4977 0.4629 -0.4233 1 0.0
H9 H 0.3118 0.5334 -0.4343 1 0.0
C15 C 0.2915 0.478 -0.4193 1 0.0
O13 O-2 0.47 0.2162 -0.2814 0.43 0.0
H12 H 0.4895 0.5127 -0.348 1 0.0
H51 H -0.0831 0.064 -0.3211 1 0.0
Cl15 Cl-1 0.4209 -0.2791 -0.03179 1 0.0
C28 C -0.238 -0.5902 -0.4709 1 0.0
H29 H -0.1737 0.2562 -0.1757 1 0.0
H64 H 0.524 -0.4308 -0.263 1 0.0
C46 C 0.375 -0.134 -0.4002 1 0.0
Cl3 Cl-1 0.1664 -0.3112 -0.3503 1 0.0
C4 C 0.1762 -0.7253 -0.3069 1 0.0
O11 O-2 0.5687 0.0843 -0.2876 0.05 0.0
C21 C -0.171 0.0638 -0.1965 1 0.0
N18 N+1 0.5766 -0.4601 -0.2109 1 0.0
H41 H -0.1396 -0.4679 -0.5062 1 0.0
O14 O-2 -0.0806 0.5764 -0.5897 0.5 0.0
O21 O-2 0.0114 -0.4603 -0.0161 0.27 0.0
O16 O-2 0.6963 0.4125 -0.1069 0.32 0.0
C42 C 0.429 0.038 -0.2182 1 0.0
N7 N-1 0.6437 0.2092 -0.1533 1 0.0
O4 O-2 0.3193 0.1477 -0.048 1 0.0
H10 H 0.3712 0.5635 -0.3552 1 0.0
H72 H 0.6245 -0.343 -0.1722 1 0.0
O17 O-2 0.0308 0.5229 -0.5773 0.43 0.0
H30 H -0.1143 0.3121 -0.2042 1 0.0
Cl7 Cl-1 0.272 -0.4934 -0.28521 1 0.0
H106 H 0.5909 -0.1532 -0.401 1 0.0
H91 H 0.3494 -0.0325 -0.1693 1 0.0
C34 C 0.5743 -0.479 -0.249 1 0.0
H23 H 0.425 0.4045 -0.1251 1 0.0
H61 H 0.6299 -0.5081 -0.1608 1 0.0
H20 H 0.3164 0.5593 -0.1224 1 0.0
C14 C 0.3474 0.3641 -0.3693 1 0.0
N22 N+1 0.0657 -0.1801 -0.4985 1 0.0
H95 H 0.2209 0.1299 -0.1907 1 0.0
Cl14 Cl-1 0.688 -0.2122 -0.04306 1 0.0
H116 H 0.2083 -0.1188 -0.4818 1 0.0
H6 H 0.3219 0.3043 -0.3842 1 0.0
Nb1 Nb+2 0.14266 -0.34246 -0.28767 1 0.0
O15 O-2 0.8389 0.382 -0.1061 0.5 0.0
N19 N+1 -0.0599 -0.217 -0.1077 1 0.0
H54 H -0.0381 0.2664 -0.3751 1 0.0
H79 H 0.0884 -0.187 -0.1096 1 0.0
O18 O-2 0.0749 0.2645 -0.4633 0.58 0.0
C8 C 0.1679 0.0544 -0.1134 1 0.0
C37 C -0.063 -0.13 -0.0836 1 0.0
Cl9 Cl-1 -0.1127 -0.2555 -0.36724 1 0.0
H105 H 0.4473 0.0623 -0.3704 1 0.0
C49 C 0.117 -0.283 -0.5035 1 0.0
C30 C -0.039 0.2017 -0.3885 1 0.0
H103 H 0.4847 0.0333 -0.4069 1 0.0
Cl5 Cl-1 0.1627 -0.3449 -0.22097 1 0.0
H36 H -0.1009 0.09 -0.2577 1 0.0
H107 H 0.5402 -0.2406 -0.3793 1 0.0
C35 C 0.463 -0.448 -0.2029 1 0.0
C12 C 0.8276 -0.0774 0.0122 1 0.0
C51 C 0.141 -0.129 -0.4729 1 0.0
O12 O-2 0.4703 0.1644 -0.304 0.27 0.0
N9 N-1 0.5359 -0.4034 -0.1122 1 0.0
Cl6 Cl-1 -0.283 -0.3718 -0.3147 1 0.0
H98 H 0.4147 -0.0508 -0.3343 1 0.0
H111 H 0.1778 -0.2732 -0.5159 1 0.0
Nb5 Nb+2 -0.09757 -0.28951 -0.3016 1 0.0
Nb7 Nb+2 0.55269 0.06135 -0.08625 1 0.0
N21 N+1 0.4756 -0.098 -0.3748 1 0.0
Nb4 Nb+2 0.07914 -0.57097 -0.30056 1 0.0
H101 H 0.3104 -0.1195 -0.3901 1 0.0
H83 H -0.1666 -0.1612 -0.1531 1 0.0
H93 H 0.2252 -0.0363 -0.1885 1 0.0
H58 H -0.2553 0.1757 -0.3853 1 0.0
C33 C 0.637 -0.531 -0.1845 1 0.0
H75 H -0.1335 -0.0952 -0.0894 1 0.0
N20 N+1 0.3226 0.0419 -0.2171 1 0.0
C47 C 0.497 0.02 -0.3814 1 0.0
N1 N-1 0.3898 -0.2123 -0.2689 1 0.0
C43 C 0.301 -0.041 -0.192 1 0.0
H96 H 0.2975 0.2007 -0.2101 1 0.0
C41 C 0.255 0.026 -0.2503 1 0.0
O6 O-2 0.4057 0.0839 -0.1144 1 0.0
N4 N-1 0.2308 -0.7933 -0.3128 1 0.0
H99 H 0.5349 -0.0966 -0.3244 1 0.0
H119 H 0.1176 -0.1209 -0.5404 1 0.0
C2 C -0.3029 -0.631 -0.3141 1 0.0
Cl10 Cl-1 0.2261 -0.0865 -0.03741 1 0.0
H87 H 0.179 0.0206 -0.247 1 0.0
N8 N-1 0.0903 0.0715 -0.1337 1 0.0
C50 C -0.034 -0.199 -0.4851 1 0.0
O10 O-2 0.4646 0.2754 -0.2685 0.31 0.0
H37 H -0.1987 -0.392 -0.4585 1 0.0
